data_1566888
loop_
_publ_author_name
'Miller, Stephen'
'Rao, Desaboini Nageswara'
'Ji, Xincai'

_publ_section_title
;
 Silicon functionalization expands the repertoire of Si-rhodamine
 fluorescent probes
;
_journal_name_full 'Chemical Science'
_journal_paper_doi 10.1039/D2SC01821G
_journal_year 2022
_chemical_formula_sum 'C28 H31 Cl N2 O2 Si'
_chemical_formula_weight 491.09
_chemical_name_systematic
(5s,10s)-5-(3-Chloropropyl)-3,7-bis(dimethylamino)-5-methyl-3'H,5H-spiro[dibenzo[b,e]siline-10,1'-isobenzofuran]-3'-one
_space_group_crystal_system triclinic
_space_group_IT_number 2
_space_group_name_Hall '-P 1'
_space_group_name_H-M_alt 'P -1'
_atom_sites_solution_hydrogens geom
_atom_sites_solution_primary 'intrinsic phasing'
_atom_sites_solution_secondary 'Fourier difference maps'
_audit_creation_method SHELXL-2014/6
_audit_update_record
;
2021-11-24 deposited with the CCDC.	2022-05-02 downloaded from the CCDC.
;
_cell_angle_alpha 74.549(2)
_cell_angle_beta 88.400(2)
_cell_angle_gamma 68.207(2)
_cell_formula_units_Z 2
_cell_length_a 8.2938(5)
_cell_length_b 10.0055(7)
_cell_length_c 17.6368(11)
_cell_measurement_reflns_used 9811
_cell_measurement_temperature 297(2)
_cell_measurement_theta_max 26.35
_cell_measurement_theta_min 2.65
_cell_volume 1305.72(15)
_computing_cell_refinement 'Bruker SAINT'
_computing_data_collection 'Bruker APEX3'
_computing_data_reduction 'Bruker SAINT'
_computing_molecular_graphics 'Bruker SHELXTL'
_computing_publication_material 'Bruker SHELXTL'
_computing_structure_refinement 'SHELXL-2014/6 (Sheldrick, 2014)'
_computing_structure_solution 'SHELXS-97 (Sheldrick 2008)'
_diffrn_ambient_temperature 297(2)
_diffrn_measured_fraction_theta_full 0.986
_diffrn_measured_fraction_theta_max 0.987
_diffrn_measurement_device_type 'Bruker APEX-III photon 200'
_diffrn_measurement_method '\f and \w scans'
_diffrn_radiation_type MoK\a
_diffrn_radiation_wavelength 0.71073
_diffrn_reflns_av_R_equivalents 0.0284
_diffrn_reflns_av_unetI/netI 0.0142
_diffrn_reflns_Laue_measured_fraction_full 0.986
_diffrn_reflns_Laue_measured_fraction_max 0.987
_diffrn_reflns_limit_h_max 10
_diffrn_reflns_limit_h_min -10
_diffrn_reflns_limit_k_max 12
_diffrn_reflns_limit_k_min -12
_diffrn_reflns_limit_l_max 22
_diffrn_reflns_limit_l_min -22
_diffrn_reflns_number 49921
_diffrn_reflns_point_group_measured_fraction_full 0.986
_diffrn_reflns_point_group_measured_fraction_max 0.987
_diffrn_reflns_theta_full 25.242
_diffrn_reflns_theta_max 26.399
_diffrn_reflns_theta_min 2.653
_exptl_absorpt_coefficient_mu 0.220
_exptl_absorpt_correction_T_max 0.745
_exptl_absorpt_correction_T_min 0.720
_exptl_absorpt_correction_type multi-scan
_exptl_absorpt_process_details sadabs
_exptl_crystal_colour colourless
_exptl_crystal_density_diffrn 1.249
_exptl_crystal_description BLOCK
_exptl_crystal_F_000 520
_exptl_crystal_recrystallization_method 'Re-crystallisation from solvent: 1:1 ethyl acetate/dichloromethane'
_exptl_crystal_size_max 0.300
_exptl_crystal_size_mid 0.240
_exptl_crystal_size_min 0.120
_refine_diff_density_max 0.262
_refine_diff_density_min -0.292
_refine_diff_density_rms 0.035
_refine_ls_extinction_method none
_refine_ls_goodness_of_fit_ref 1.063
_refine_ls_hydrogen_treatment constr
_refine_ls_matrix_type full
_refine_ls_number_parameters 312
_refine_ls_number_reflns 5289
_refine_ls_number_restraints 0
_refine_ls_restrained_S_all 1.063
_refine_ls_R_factor_all 0.0487
_refine_ls_R_factor_gt 0.0404
_refine_ls_shift/su_max 0.001
_refine_ls_shift/su_mean 0.000
_refine_ls_structure_factor_coef Fsqd
_refine_ls_weighting_details 'w=1/[\s^2^(Fo^2^)+(0.0563P)^2^+0.4087P] where P=(Fo^2^+2Fc^2^)/3'
_refine_ls_weighting_scheme calc
_refine_ls_wR_factor_gt 0.1086
_refine_ls_wR_factor_ref 0.1170
_reflns_Friedel_coverage 0.000
_reflns_number_gt 4528
_reflns_number_total 5289
_reflns_threshold_expression 'I > 2\s(I)'
_cod_data_source_file d2sc01821g2.cif
_cod_data_source_block UMD2365j_a
_cod_original_cell_volume 1305.73(15)
_cod_database_code 1566888
_shelx_space_group_comment
; 
The symmetry employed for this shelxl refinement is uniquely defined 
by the following loop, which should always be used as a source of 
symmetry information in preference to the above space-group names. 
They are only intended as comments. 
;
_shelx_estimated_absorpt_t_min 0.937
_shelx_estimated_absorpt_t_max 0.974
_shelxl_version_number 2014/6

loop_
_space_group_symop_operation_xyz
'x, y, z'
'-x, -y, -z'

loop_
_atom_site_label
_atom_site_type_symbol
_atom_site_fract_x
_atom_site_fract_y
_atom_site_fract_z
_atom_site_U_iso_or_equiv
_atom_site_adp_type
_atom_site_occupancy
_atom_site_site_symmetry_order
_atom_site_calc_flag
_atom_site_refinement_flags_posn
_atom_site_refinement_flags_adp
_atom_site_refinement_flags_occupancy
_atom_site_disorder_assembly
_atom_site_disorder_group
Si1 Si 0.09002(5) 0.68586(4) 0.71492(2) 0.03581(12) Uani 1 1 d . . . . .
Cl1 Cl 0.26942(9) 1.01168(9) 0.51182(4) 0.1004(3) Uani 1 1 d . . . . .
O1 O 0.58000(14) 0.29541(13) 0.78512(7) 0.0467(3) Uani 1 1 d . . . . .
O2 O 0.81476(16) 0.08342(17) 0.82345(10) 0.0768(4) Uani 1 1 d . . . . .
N1 N 0.1520(2) 0.65807(18) 1.01449(8) 0.0582(4) Uani 1 1 d . . . . .
N2 N 0.2068(2) 0.56509(19) 0.44316(9) 0.0640(4) Uani 1 1 d . . . . .
C1 C 0.6586(2) 0.14501(19) 0.81379(10) 0.0489(4) Uani 1 1 d . . . . .
C2 C 0.52396(19) 0.08081(17) 0.82810(9) 0.0417(3) Uani 1 1 d . . . . .
C3 C 0.5406(2) -0.06764(18) 0.85747(11) 0.0546(4) Uani 1 1 d . . . . .
H3A H 0.6493 -0.1444 0.8730 0.066 Uiso 1 1 calc R U . . .
C4 C 0.3903(3) -0.0966(2) 0.86268(12) 0.0590(5) Uani 1 1 d . . . . .
H4A H 0.3968 -0.1946 0.8827 0.071 Uiso 1 1 calc R U . . .
C5 C 0.2291(2) 0.0187(2) 0.83834(11) 0.0521(4) Uani 1 1 d . . . . .
H5A H 0.1294 -0.0036 0.8416 0.063 Uiso 1 1 calc R U . . .
C6 C 0.21339(19) 0.16580(18) 0.80949(9) 0.0429(3) Uani 1 1 d . . . . .
H6A H 0.1049 0.2425 0.7932 0.052 Uiso 1 1 calc R U . . .
C7 C 0.36401(18) 0.19586(16) 0.80544(8) 0.0359(3) Uani 1 1 d . . . . .
C8 C 0.38572(19) 0.34468(16) 0.77720(9) 0.0385(3) Uani 1 1 d . . . . .
C9 C 0.3160(2) 0.43757(16) 0.83556(9) 0.0411(3) Uani 1 1 d . . . . .
C10 C 0.3810(3) 0.3692(2) 0.91432(10) 0.0601(5) Uani 1 1 d . . . . .
H10A H 0.4637 0.2719 0.9279 0.072 Uiso 1 1 calc R U . . .
C11 C 0.3273(3) 0.4403(2) 0.97241(10) 0.0608(5) Uani 1 1 d . . . . .
H11A H 0.3754 0.3903 1.0239 0.073 Uiso 1 1 calc R U . . .
C12 C 0.2019(2) 0.58608(18) 0.95603(9) 0.0451(4) Uani 1 1 d . . . . .
C13 C 0.1356(2) 0.65477(17) 0.87700(9) 0.0400(3) Uani 1 1 d . . . . .
H13A H 0.0516 0.7515 0.8638 0.048 Uiso 1 1 calc R U . . .
C14 C 0.19080(19) 0.58358(16) 0.81703(8) 0.0360(3) Uani 1 1 d . . . . .
C15 C 0.19905(19) 0.55333(16) 0.65575(8) 0.0383(3) Uani 1 1 d . . . . .
C16 C 0.1590(2) 0.60111(18) 0.57403(9) 0.0441(4) Uani 1 1 d . . . . .
H16A H 0.0718 0.6944 0.5522 0.053 Uiso 1 1 calc R U . . .
C17 C 0.2444(2) 0.51452(19) 0.52357(9) 0.0455(4) Uani 1 1 d . . . . .
C18 C 0.3729(2) 0.37364(19) 0.55912(10) 0.0517(4) Uani 1 1 d . . . . .
H18A H 0.4323 0.3120 0.5279 0.062 Uiso 1 1 calc R U . . .
C19 C 0.4121(2) 0.32553(18) 0.63913(10) 0.0500(4) Uani 1 1 d . . . . .
H19A H 0.4972 0.2311 0.6609 0.060 Uiso 1 1 calc R U . . .
C20 C 0.3289(2) 0.41307(16) 0.68949(9) 0.0394(3) Uani 1 1 d . . . . .
C21 C 0.1971(4) 0.5716(3) 1.09663(11) 0.0750(6) Uani 1 1 d . . . . .
H21A H 0.1602 0.6379 1.1298 0.112 Uiso 1 1 calc R U . . .
H21B H 0.3209 0.5181 1.1053 0.112 Uiso 1 1 calc R U . . .
H21C H 0.1398 0.5017 1.1091 0.112 Uiso 1 1 calc R U . . .
C22 C 0.0051(4) 0.7964(3) 1.00034(12) 0.0783(7) Uani 1 1 d . . . . .
H22A H 0.0037 0.8410 1.0424 0.117 Uiso 1 1 calc R U . . .
H22B H -0.1000 0.7779 0.9980 0.117 Uiso 1 1 calc R U . . .
H22C H 0.0128 0.8631 0.9512 0.117 Uiso 1 1 calc R U . . .
C23 C 0.0822(4) 0.7110(3) 0.40654(12) 0.0927(9) Uani 1 1 d . . . . .
H23A H 0.0824 0.7302 0.3502 0.139 Uiso 1 1 calc R U . . .
H23B H 0.1118 0.7841 0.4225 0.139 Uiso 1 1 calc R U . . .
H23C H -0.0316 0.7171 0.4222 0.139 Uiso 1 1 calc R U . . .
C24 C 0.2949(4) 0.4718(3) 0.39366(12) 0.0767(6) Uani 1 1 d . . . . .
H24A H 0.4177 0.4492 0.3993 0.115 Uiso 1 1 calc R U . . .
H24B H 0.2519 0.5234 0.3396 0.115 Uiso 1 1 calc R U . . .
H24C H 0.2740 0.3805 0.4089 0.115 Uiso 1 1 calc R U . . .
C25 C -0.1507(2) 0.7411(2) 0.71247(11) 0.0572(4) Uani 1 1 d . . . . .
H25A H -0.1997 0.7852 0.6588 0.086 Uiso 1 1 calc R U . . .
H25B H -0.1986 0.8124 0.7423 0.086 Uiso 1 1 calc R U . . .
H25C H -0.1777 0.6541 0.7350 0.086 Uiso 1 1 calc R U . . .
C26 C 0.1332(2) 0.86081(17) 0.67392(9) 0.0439(3) Uani 1 1 d . . . . .
H26A H 0.0680 0.9133 0.6230 0.053 Uiso 1 1 calc R U . . .
H26B H 0.0894 0.9250 0.7086 0.053 Uiso 1 1 calc R U . . .
C27 C 0.3243(2) 0.8371(2) 0.66374(11) 0.0555(4) Uani 1 1 d . . . . .
H27A H 0.3833 0.8112 0.7154 0.067 Uiso 1 1 calc R U . . .
H27B H 0.3769 0.7525 0.6421 0.067 Uiso 1 1 calc R U . . .
C28 C 0.3547(3) 0.9695(3) 0.61145(14) 0.0704(6) Uani 1 1 d . . . . .
H28A H 0.4787 0.9485 0.6123 0.084 Uiso 1 1 calc R U . . .
H28B H 0.2991 1.0559 0.6315 0.084 Uiso 1 1 calc R U . . .

loop_
_atom_site_aniso_label
_atom_site_aniso_U_11
_atom_site_aniso_U_22
_atom_site_aniso_U_33
_atom_site_aniso_U_23
_atom_site_aniso_U_13
_atom_site_aniso_U_12
Si1 0.0391(2) 0.0355(2) 0.0290(2) -0.01017(15) 0.00387(15) -0.00906(16)
Cl1 0.0828(4) 0.1291(6) 0.0605(3) 0.0070(3) 0.0212(3) -0.0318(4)
O1 0.0393(6) 0.0490(6) 0.0527(7) -0.0098(5) 0.0018(5) -0.0204(5)
O2 0.0312(6) 0.0787(10) 0.1028(12) -0.0082(8) -0.0029(6) -0.0121(6)
N1 0.0843(11) 0.0609(9) 0.0340(7) -0.0191(6) 0.0078(7) -0.0286(8)
N2 0.0761(11) 0.0694(10) 0.0349(7) -0.0230(7) 0.0037(7) -0.0086(8)
C1 0.0353(8) 0.0516(9) 0.0532(10) -0.0093(7) 0.0006(7) -0.0124(7)
C2 0.0336(7) 0.0392(8) 0.0465(8) -0.0095(6) 0.0008(6) -0.0087(6)
C3 0.0477(9) 0.0371(8) 0.0647(11) -0.0056(8) -0.0015(8) -0.0054(7)
C4 0.0647(11) 0.0429(9) 0.0682(12) -0.0068(8) 0.0024(9) -0.0247(8)
C5 0.0506(9) 0.0593(10) 0.0554(10) -0.0160(8) 0.0080(7) -0.0307(8)
C6 0.0324(7) 0.0504(9) 0.0435(8) -0.0152(7) 0.0037(6) -0.0114(6)
C7 0.0348(7) 0.0351(7) 0.0350(7) -0.0102(6) 0.0023(5) -0.0095(6)
C8 0.0369(7) 0.0352(7) 0.0401(8) -0.0097(6) 0.0007(6) -0.0102(6)
C9 0.0506(8) 0.0364(7) 0.0345(7) -0.0087(6) -0.0011(6) -0.0150(7)
C10 0.0808(13) 0.0421(9) 0.0415(9) -0.0083(7) -0.0091(8) -0.0067(9)
C11 0.0879(14) 0.0517(10) 0.0319(8) -0.0065(7) -0.0102(8) -0.0166(9)
C12 0.0629(10) 0.0479(9) 0.0340(8) -0.0136(6) 0.0060(7) -0.0300(8)
C13 0.0514(8) 0.0379(7) 0.0337(7) -0.0104(6) 0.0058(6) -0.0198(7)
C14 0.0434(7) 0.0357(7) 0.0319(7) -0.0091(6) 0.0037(6) -0.0183(6)
C15 0.0419(8) 0.0385(7) 0.0343(7) -0.0125(6) 0.0047(6) -0.0135(6)
C16 0.0484(8) 0.0431(8) 0.0346(8) -0.0132(6) 0.0024(6) -0.0087(7)
C17 0.0528(9) 0.0507(9) 0.0357(8) -0.0171(7) 0.0066(7) -0.0192(7)
C18 0.0624(10) 0.0479(9) 0.0458(9) -0.0249(7) 0.0117(8) -0.0141(8)
C19 0.0579(10) 0.0379(8) 0.0460(9) -0.0151(7) 0.0048(7) -0.0067(7)
C20 0.0456(8) 0.0355(7) 0.0363(7) -0.0115(6) 0.0046(6) -0.0135(6)
C21 0.1094(18) 0.0863(15) 0.0350(9) -0.0206(10) 0.0067(10) -0.0407(14)
C22 0.1140(19) 0.0663(13) 0.0480(11) -0.0253(10) 0.0203(11) -0.0211(13)
C23 0.1056(19) 0.0931(17) 0.0390(10) -0.0165(11) -0.0068(11) 0.0069(14)
C24 0.1168(19) 0.0773(14) 0.0453(10) -0.0326(10) 0.0215(11) -0.0370(13)
C25 0.0456(9) 0.0746(12) 0.0501(10) -0.0250(9) 0.0056(7) -0.0159(9)
C26 0.0494(9) 0.0363(7) 0.0388(8) -0.0085(6) 0.0048(6) -0.0098(7)
C27 0.0500(9) 0.0537(10) 0.0561(10) -0.0097(8) 0.0017(8) -0.0157(8)
C28 0.0582(11) 0.0699(13) 0.0802(15) -0.0105(11) 0.0100(10) -0.0285(10)

loop_
_atom_type_symbol
_atom_type_description
_atom_type_scat_dispersion_real
_atom_type_scat_dispersion_imag
_atom_type_scat_source
C C 0.0033 0.0016 'International Tables Vol C Tables 4.2.6.8 and 6.1.1.4'
H H 0.0000 0.0000 'International Tables Vol C Tables 4.2.6.8 and 6.1.1.4'
Cl Cl 0.1484 0.1585 'International Tables Vol C Tables 4.2.6.8 and 6.1.1.4'
N N 0.0061 0.0033 'International Tables Vol C Tables 4.2.6.8 and 6.1.1.4'
O O 0.0106 0.0060 'International Tables Vol C Tables 4.2.6.8 and 6.1.1.4'
Si Si 0.0817 0.0704 'International Tables Vol C Tables 4.2.6.8 and 6.1.1.4'

loop_
_geom_angle_atom_site_label_1
_geom_angle_atom_site_label_2
_geom_angle_atom_site_label_3
_geom_angle
_geom_angle_site_symmetry_1
_geom_angle_site_symmetry_3
_geom_angle_publ_flag
C14 Si1 C15 104.26(7) . . ?
C14 Si1 C25 110.40(8) . . ?
C15 Si1 C25 113.95(8) . . ?
C14 Si1 C26 112.85(7) . . ?
C15 Si1 C26 108.29(7) . . ?
C25 Si1 C26 107.19(9) . . ?
C1 O1 C8 111.61(11) . . ?
C12 N1 C22 120.64(16) . . ?
C12 N1 C21 119.38(16) . . ?
C22 N1 C21 115.42(16) . . ?
C17 N2 C23 121.42(15) . . ?
C17 N2 C24 120.35(16) . . ?
C23 N2 C24 118.22(16) . . ?
O2 C1 O1 121.68(16) . . ?
O2 C1 C2 129.65(17) . . ?
O1 C1 C2 108.67(13) . . ?
C7 C2 C3 121.94(15) . . ?
C7 C2 C1 108.15(14) . . ?
C3 C2 C1 129.90(14) . . ?
C4 C3 C2 117.52(15) . . ?
C4 C3 H3A 121.2 . . ?
C2 C3 H3A 121.2 . . ?
C3 C4 C5 120.68(16) . . ?
C3 C4 H4A 119.7 . . ?
C5 C4 H4A 119.7 . . ?
C6 C5 C4 121.52(16) . . ?
C6 C5 H5A 119.2 . . ?
C4 C5 H5A 119.2 . . ?
C5 C6 C7 118.02(14) . . ?
C5 C6 H6A 121.0 . . ?
C7 C6 H6A 121.0 . . ?
C2 C7 C6 120.29(14) . . ?
C2 C7 C8 110.27(13) . . ?
C6 C7 C8 129.43(13) . . ?
O1 C8 C7 101.27(11) . . ?
O1 C8 C20 106.80(12) . . ?
C7 C8 C20 109.86(12) . . ?
O1 C8 C9 106.25(11) . . ?
C7 C8 C9 110.42(12) . . ?
C20 C8 C9 120.38(12) . . ?
C10 C9 C14 117.50(14) . . ?
C10 C9 C8 116.88(14) . . ?
C14 C9 C8 125.61(13) . . ?
C11 C10 C9 122.42(16) . . ?
C11 C10 H10A 118.8 . . ?
C9 C10 H10A 118.8 . . ?
C10 C11 C12 121.60(15) . . ?
C10 C11 H11A 119.2 . . ?
C12 C11 H11A 119.2 . . ?
N1 C12 C11 121.17(15) . . ?
N1 C12 C13 122.68(15) . . ?
C11 C12 C13 116.11(14) . . ?
C14 C13 C12 122.73(14) . . ?
C14 C13 H13A 118.6 . . ?
C12 C13 H13A 118.6 . . ?
C9 C14 C13 119.63(13) . . ?
C9 C14 Si1 121.88(11) . . ?
C13 C14 Si1 118.47(11) . . ?
C20 C15 C16 119.29(13) . . ?
C20 C15 Si1 121.97(11) . . ?
C16 C15 Si1 118.54(11) . . ?
C15 C16 C17 122.88(14) . . ?
C15 C16 H16A 118.6 . . ?
C17 C16 H16A 118.6 . . ?
N2 C17 C16 122.08(15) . . ?
N2 C17 C18 121.31(14) . . ?
C16 C17 C18 116.60(14) . . ?
C19 C18 C17 120.90(14) . . ?
C19 C18 H18A 119.5 . . ?
C17 C18 H18A 119.5 . . ?
C18 C19 C20 122.55(15) . . ?
C18 C19 H19A 118.7 . . ?
C20 C19 H19A 118.7 . . ?
C15 C20 C19 117.76(14) . . ?
C15 C20 C8 125.53(13) . . ?
C19 C20 C8 116.69(13) . . ?
N1 C21 H21A 109.5 . . ?
N1 C21 H21B 109.5 . . ?
H21A C21 H21B 109.5 . . ?
N1 C21 H21C 109.5 . . ?
H21A C21 H21C 109.5 . . ?
H21B C21 H21C 109.5 . . ?
N1 C22 H22A 109.5 . . ?
N1 C22 H22B 109.5 . . ?
H22A C22 H22B 109.5 . . ?
N1 C22 H22C 109.5 . . ?
H22A C22 H22C 109.5 . . ?
H22B C22 H22C 109.5 . . ?
N2 C23 H23A 109.5 . . ?
N2 C23 H23B 109.5 . . ?
H23A C23 H23B 109.5 . . ?
N2 C23 H23C 109.5 . . ?
H23A C23 H23C 109.5 . . ?
H23B C23 H23C 109.5 . . ?
N2 C24 H24A 109.5 . . ?
N2 C24 H24B 109.5 . . ?
H24A C24 H24B 109.5 . . ?
N2 C24 H24C 109.5 . . ?
H24A C24 H24C 109.5 . . ?
H24B C24 H24C 109.5 . . ?
Si1 C25 H25A 109.5 . . ?
Si1 C25 H25B 109.5 . . ?
H25A C25 H25B 109.5 . . ?
Si1 C25 H25C 109.5 . . ?
H25A C25 H25C 109.5 . . ?
H25B C25 H25C 109.5 . . ?
C27 C26 Si1 115.08(11) . . ?
C27 C26 H26A 108.5 . . ?
Si1 C26 H26A 108.5 . . ?
C27 C26 H26B 108.5 . . ?
Si1 C26 H26B 108.5 . . ?
H26A C26 H26B 107.5 . . ?
C28 C27 C26 114.80(15) . . ?
C28 C27 H27A 108.6 . . ?
C26 C27 H27A 108.6 . . ?
C28 C27 H27B 108.6 . . ?
C26 C27 H27B 108.6 . . ?
H27A C27 H27B 107.5 . . ?
C27 C28 Cl1 111.20(16) . . ?
C27 C28 H28A 109.4 . . ?
Cl1 C28 H28A 109.4 . . ?
C27 C28 H28B 109.4 . . ?
Cl1 C28 H28B 109.4 . . ?
H28A C28 H28B 108.0 . . ?

loop_
_geom_bond_atom_site_label_1
_geom_bond_atom_site_label_2
_geom_bond_distance
_geom_bond_site_symmetry_2
_geom_bond_publ_flag
Si1 C14 1.8589(15) . ?
Si1 C15 1.8599(15) . ?
Si1 C25 1.8615(18) . ?
Si1 C26 1.8689(16) . ?
Cl1 C28 1.794(2) . ?
O1 C1 1.353(2) . ?
O1 C8 1.4983(18) . ?
O2 C1 1.204(2) . ?
N1 C12 1.380(2) . ?
N1 C22 1.429(3) . ?
N1 C21 1.452(2) . ?
N2 C17 1.375(2) . ?
N2 C23 1.425(3) . ?
N2 C24 1.435(2) . ?
C1 C2 1.468(2) . ?
C2 C7 1.377(2) . ?
C2 C3 1.391(2) . ?
C3 C4 1.377(3) . ?
C3 H3A 0.9300 . ?
C4 C5 1.388(3) . ?
C4 H4A 0.9300 . ?
C5 C6 1.380(2) . ?
C5 H5A 0.9300 . ?
C6 C7 1.385(2) . ?
C6 H6A 0.9300 . ?
C7 C8 1.515(2) . ?
C8 C20 1.523(2) . ?
C8 C9 1.528(2) . ?
C9 C10 1.396(2) . ?
C9 C14 1.399(2) . ?
C10 C11 1.372(3) . ?
C10 H10A 0.9300 . ?
C11 C12 1.400(3) . ?
C11 H11A 0.9300 . ?
C12 C13 1.403(2) . ?
C13 C14 1.403(2) . ?
C13 H13A 0.9300 . ?
C15 C20 1.397(2) . ?
C15 C16 1.399(2) . ?
C16 C17 1.401(2) . ?
C16 H16A 0.9300 . ?
C17 C18 1.403(2) . ?
C18 C19 1.370(2) . ?
C18 H18A 0.9300 . ?
C19 C20 1.401(2) . ?
C19 H19A 0.9300 . ?
C21 H21A 0.9600 . ?
C21 H21B 0.9600 . ?
C21 H21C 0.9600 . ?
C22 H22A 0.9600 . ?
C22 H22B 0.9600 . ?
C22 H22C 0.9600 . ?
C23 H23A 0.9600 . ?
C23 H23B 0.9600 . ?
C23 H23C 0.9600 . ?
C24 H24A 0.9600 . ?
C24 H24B 0.9600 . ?
C24 H24C 0.9600 . ?
C25 H25A 0.9600 . ?
C25 H25B 0.9600 . ?
C25 H25C 0.9600 . ?
C26 C27 1.525(2) . ?
C26 H26A 0.9700 . ?
C26 H26B 0.9700 . ?
C27 C28 1.502(3) . ?
C27 H27A 0.9700 . ?
C27 H27B 0.9700 . ?
C28 H28A 0.9700 . ?
C28 H28B 0.9700 . ?

loop_
_geom_torsion_atom_site_label_1
_geom_torsion_atom_site_label_2
_geom_torsion_atom_site_label_3
_geom_torsion_atom_site_label_4
_geom_torsion
_geom_torsion_site_symmetry_1
_geom_torsion_site_symmetry_2
_geom_torsion_site_symmetry_3
_geom_torsion_site_symmetry_4
_geom_torsion_publ_flag
C8 O1 C1 O2 179.03(17) . . . . ?
C8 O1 C1 C2 -0.44(18) . . . . ?
O2 C1 C2 C7 -177.90(19) . . . . ?
O1 C1 C2 C7 1.51(19) . . . . ?
O2 C1 C2 C3 0.9(3) . . . . ?
O1 C1 C2 C3 -179.70(17) . . . . ?
C7 C2 C3 C4 0.5(3) . . . . ?
C1 C2 C3 C4 -178.12(18) . . . . ?
C2 C3 C4 C5 0.8(3) . . . . ?
C3 C4 C5 C6 -1.1(3) . . . . ?
C4 C5 C6 C7 -0.1(3) . . . . ?
C3 C2 C7 C6 -1.7(2) . . . . ?
C1 C2 C7 C6 177.22(14) . . . . ?
C3 C2 C7 C8 179.13(15) . . . . ?
C1 C2 C7 C8 -1.96(18) . . . . ?
C5 C6 C7 C2 1.4(2) . . . . ?
C5 C6 C7 C8 -179.56(15) . . . . ?
C1 O1 C8 C7 -0.68(15) . . . . ?
C1 O1 C8 C20 -115.63(14) . . . . ?
C1 O1 C8 C9 114.70(14) . . . . ?
C2 C7 C8 O1 1.63(15) . . . . ?
C6 C7 C8 O1 -177.46(14) . . . . ?
C2 C7 C8 C20 114.29(14) . . . . ?
C6 C7 C8 C20 -64.79(19) . . . . ?
C2 C7 C8 C9 -110.62(14) . . . . ?
C6 C7 C8 C9 70.29(19) . . . . ?
O1 C8 C9 C10 -55.57(19) . . . . ?
C7 C8 C9 C10 53.44(19) . . . . ?
C20 C8 C9 C10 -176.90(15) . . . . ?
O1 C8 C9 C14 125.71(15) . . . . ?
C7 C8 C9 C14 -125.28(16) . . . . ?
C20 C8 C9 C14 4.4(2) . . . . ?
C14 C9 C10 C11 -0.5(3) . . . . ?
C8 C9 C10 C11 -179.28(18) . . . . ?
C9 C10 C11 C12 0.7(3) . . . . ?
C22 N1 C12 C11 -169.8(2) . . . . ?
C21 N1 C12 C11 -14.9(3) . . . . ?
C22 N1 C12 C13 12.3(3) . . . . ?
C21 N1 C12 C13 167.21(18) . . . . ?
C10 C11 C12 N1 -178.30(19) . . . . ?
C10 C11 C12 C13 -0.3(3) . . . . ?
N1 C12 C13 C14 177.67(15) . . . . ?
C11 C12 C13 C14 -0.3(2) . . . . ?
C10 C9 C14 C13 -0.1(2) . . . . ?
C8 C9 C14 C13 178.57(14) . . . . ?
C10 C9 C14 Si1 -178.60(14) . . . . ?
C8 C9 C14 Si1 0.1(2) . . . . ?
C12 C13 C14 C9 0.5(2) . . . . ?
C12 C13 C14 Si1 179.05(12) . . . . ?
C15 Si1 C14 C9 -1.59(14) . . . . ?
C25 Si1 C14 C9 121.19(14) . . . . ?
C26 Si1 C14 C9 -118.88(13) . . . . ?
C15 Si1 C14 C13 179.93(11) . . . . ?
C25 Si1 C14 C13 -57.29(14) . . . . ?
C26 Si1 C14 C13 62.64(13) . . . . ?
C14 Si1 C15 C20 -1.33(15) . . . . ?
C25 Si1 C15 C20 -121.77(14) . . . . ?
C26 Si1 C15 C20 119.07(13) . . . . ?
C14 Si1 C15 C16 -176.15(12) . . . . ?
C25 Si1 C15 C16 63.41(15) . . . . ?
C26 Si1 C15 C16 -55.75(14) . . . . ?
C20 C15 C16 C17 -0.4(2) . . . . ?
Si1 C15 C16 C17 174.57(13) . . . . ?
C23 N2 C17 C16 2.1(3) . . . . ?
C24 N2 C17 C16 -178.82(19) . . . . ?
C23 N2 C17 C18 -176.9(2) . . . . ?
C24 N2 C17 C18 2.2(3) . . . . ?
C15 C16 C17 N2 -178.07(17) . . . . ?
C15 C16 C17 C18 1.0(3) . . . . ?
N2 C17 C18 C19 178.58(18) . . . . ?
C16 C17 C18 C19 -0.5(3) . . . . ?
C17 C18 C19 C20 -0.6(3) . . . . ?
C16 C15 C20 C19 -0.7(2) . . . . ?
Si1 C15 C20 C19 -175.49(12) . . . . ?
C16 C15 C20 C8 -179.20(14) . . . . ?
Si1 C15 C20 C8 6.0(2) . . . . ?
C18 C19 C20 C15 1.2(3) . . . . ?
C18 C19 C20 C8 179.84(16) . . . . ?
O1 C8 C20 C15 -128.83(15) . . . . ?
C7 C8 C20 C15 122.15(16) . . . . ?
C9 C8 C20 C15 -7.8(2) . . . . ?
O1 C8 C20 C19 52.68(18) . . . . ?
C7 C8 C20 C19 -56.35(18) . . . . ?
C9 C8 C20 C19 173.73(14) . . . . ?
C14 Si1 C26 C27 63.78(14) . . . . ?
C15 Si1 C26 C27 -51.11(14) . . . . ?
C25 Si1 C26 C27 -174.46(12) . . . . ?
Si1 C26 C27 C28 164.11(15) . . . . ?
C26 C27 C28 Cl1 -64.6(2) . . . . ?
